data_4001886
loop_
_publ_author_name
'Eschenroeder, Eike C. V.'
'Turrina, Alessandro'
'Picone, A. Lorena'
'Cinque, Gianfelice'
'Frogley, Mark D.'
'Cox, Paul A.'
'Howe, Russell F.'
'Wright, Paul A.'

_publ_section_title
;
 Monitoring the Activation of Copper-Containing Zeotype Catalysts Prepared
 by Direct Synthesis Using in Situ Synchrotron Infrared Microcrystal
 Spectroscopy and Complementary Techniques
;
_journal_issue 3
_journal_name_full 'Chemistry of Materials'
_journal_page_first 1434
_journal_paper_doi 10.1021/cm403534b
_journal_volume 26
_journal_year 2014
_chemical_formula_moiety '8(Al3 O12 P3), Cu0.62 N8 O2, 2(C8 N), 8(C)'
_chemical_formula_sum 'C8 Al12 Cu0.32 N5 O48 P12'
_chemical_formula_weight 1649.8911
_chemical_name_common 'Cu-SAPO STA-7, dehydrated 250 degree C'
_chemical_name_systematic
;
Cu-SAPO STA-7, dehydrated 250 degree C
;
_space_group_IT_number 85
_symmetry_cell_setting tetragonal
_symmetry_space_group_name_Hall '-P 4a'
_symmetry_space_group_name_H-M 'P 4/n :2'
_atom_sites_solution_primary direct
_atom_sites_solution_secondary difmap
_audit_creation_method SHELXL-97
_cell_angle_alpha 90.00
_cell_angle_beta 90.00
_cell_angle_gamma 90.00
_cell_formula_units_Z 2
_cell_length_a 18.741(7)
_cell_length_b 18.741(7)
_cell_length_c 9.414(4)
_cell_measurement_reflns_used 4643
_cell_measurement_temperature 93(2)
_cell_measurement_theta_max 28.7
_cell_measurement_theta_min 2.2
_cell_volume 3306(2)
_computing_structure_refinement 'SHELXL-97 (Sheldrick, 2008)'
_diffrn_ambient_temperature 93(2)
_diffrn_detector CCD
_diffrn_measured_fraction_theta_full 0.999
_diffrn_measured_fraction_theta_max 0.999
_diffrn_measurement_device
;
AFC7: Eulerian 3 circle
;
_diffrn_measurement_device_type
;
Rigaku Mercury (2x2 bin mode)
;
_diffrn_radiation_monochromator Confocal
_diffrn_radiation_source 'Rotating Anode'
_diffrn_radiation_type MoK\a
_diffrn_radiation_wavelength 0.71073
_diffrn_reflns_av_R_equivalents 0.3725
_diffrn_reflns_av_sigmaI/netI 0.2458
_diffrn_reflns_limit_h_max 22
_diffrn_reflns_limit_h_min -18
_diffrn_reflns_limit_k_max 18
_diffrn_reflns_limit_k_min -22
_diffrn_reflns_limit_l_max 11
_diffrn_reflns_limit_l_min -7
_diffrn_reflns_number 20513
_diffrn_reflns_theta_full 25.32
_diffrn_reflns_theta_max 25.32
_diffrn_reflns_theta_min 2.16
_exptl_absorpt_coefficient_mu 0.670
_exptl_absorpt_correction_T_max 0.980
_exptl_absorpt_correction_T_min 0.980
_exptl_absorpt_correction_type multi-scan
_exptl_crystal_colour PURPLE
_exptl_crystal_density_diffrn 1.657
_exptl_crystal_density_method 'not measured'
_exptl_crystal_description Prism
_exptl_crystal_F_000 1624.6
_exptl_crystal_size_max 0.03
_exptl_crystal_size_mid 0.03
_exptl_crystal_size_min 0.03
_refine_diff_density_max 1.210
_refine_diff_density_min -0.846
_refine_diff_density_rms 0.228
_refine_ls_extinction_method none
_refine_ls_goodness_of_fit_ref 1.055
_refine_ls_matrix_type full
_refine_ls_number_parameters 182
_refine_ls_number_reflns 3024
_refine_ls_number_restraints 1
_refine_ls_restrained_S_all 1.056
_refine_ls_R_factor_all 0.2442
_refine_ls_R_factor_gt 0.1357
_refine_ls_shift/su_max 0.006
_refine_ls_shift/su_mean 0.028
_refine_ls_structure_factor_coef Fsqd
_refine_ls_weighting_details 'calc w=1/[\s^2^(Fo^2^)+(0.1985P)^2^+0.0000P] where P=(Fo^2^+2Fc^2^)/3'
_refine_ls_weighting_scheme calc
_refine_ls_wR_factor_gt 0.3290
_refine_ls_wR_factor_ref 0.3441
_reflns_number_gt 1397
_reflns_number_total 3026
_reflns_threshold_expression >2\s(I)
_cod_data_source_file cm403534b_si_003.cif
_cod_data_source_block 250C
_cod_depositor_comments
;
The following automatic conversions were performed:

'_exptl_absorpt_correction_type' value 'Multi-scan' changed to
'multi-scan' according to
/usr/data/users/saulius/automatic-downloads/current/ACS/lib/dictionaries/cif_core.dic
dictionary named 'cif_core.dic' version 2.4.2 from 2011-04-26.

Automatic conversion script
Id: cif_fix_values 2281 2013-09-26 08:29:07Z andrius 
;
_cod_original_cell_volume 3306.0(2)
_cod_original_sg_symbol_H-M 'P 4/n'
_cod_database_code 4001886

loop_
_symmetry_equiv_pos_as_xyz
'x, y, z'
'-y+1/2, x, z'
'-x+1/2, -y+1/2, z'
'y, -x+1/2, z'
'-x, -y, -z'
'y-1/2, -x, -z'
'x-1/2, y-1/2, -z'
'-y, x-1/2, -z'

loop_
_atom_site_label
_atom_site_type_symbol
_atom_site_fract_x
_atom_site_fract_y
_atom_site_fract_z
_atom_site_U_iso_or_equiv
_atom_site_adp_type
_atom_site_occupancy
_atom_site_symmetry_multiplicity
_atom_site_calc_flag
_atom_site_refinement_flags
P1 P 0.5650(2) 0.0524(2) 0.3341(5) 0.0339(11) Uani 1 1 d .
P2 P 0.6659(2) 0.0641(2) -0.0840(4) 0.0337(11) Uani 1 1 d .
P3 P 0.4545(2) 0.1653(2) -0.1572(5) 0.0336(11) Uani 1 1 d .
Al1 Al 0.5659(2) 0.16605(19) 0.0925(4) 0.0151(9) Uani 1 1 d .
Al2 Al 0.66653(19) -0.0495(2) 0.1598(4) 0.0188(10) Uani 1 1 d .
Al3 Al 0.44392(19) -0.0652(2) 0.3363(4) 0.0166(9) Uani 1 1 d .
O1 O 0.6588(5) -0.0127(6) 0.0107(11) 0.041(3) Uani 1 1 d .
O2 O 0.4958(5) 0.1572(5) 0.0070(10) 0.031(2) Uani 1 1 d .
O3 O 0.3752(5) -0.0581(5) 0.2487(10) 0.033(2) Uani 1 1 d .
O4 O 0.6275(5) -0.1223(5) 0.1587(12) 0.035(3) Uani 1 1 d .
O5 O 0.7461(5) -0.0619(5) 0.1949(11) 0.033(3) Uani 1 1 d .
O6 O 0.5812(5) 0.2459(5) 0.1204(11) 0.033(3) Uani 1 1 d .
O7 O 0.4900(5) -0.1291(5) 0.2870(11) 0.036(3) Uani 1 1 d .
O8 O 0.6305(5) 0.1344(5) 0.0117(11) 0.037(3) Uani 1 1 d .
O9 O 0.4849(5) 0.0057(5) 0.3255(10) 0.032(2) Uani 1 1 d .
O10 O 0.5792(5) 0.0776(5) 0.5106(10) 0.035(3) Uani 1 1 d .
O11 O 0.5577(5) 0.1282(5) 0.2372(10) 0.030(2) Uani 1 1 d .
O12 O 0.6350(5) 0.0002(5) 0.2781(10) 0.034(3) Uani 1 1 d .
N2 N 0.7500 0.2500 0.5000 0.068(9) Uiso 1 4 d S
C11 C 0.706(3) 0.300(3) 0.402(6) 0.089(15) Uiso 0.50 1 d P
C12 C 0.7498(16) 0.3411(17) 0.291(4) 0.121(10) Uiso 1 1 d .
C13 C 0.694(3) 0.294(2) 0.582(6) 0.081(13) Uiso 0.50 1 d P
Cu1 Cu 0.2500 0.2500 0.36(3) 0.578(2) Uiso 0.32(1) 4 d SPD
N1 N 0.360(5) 0.208(13) 0.40(3) 0.522(18) Uiso 1 1 d D

loop_
_atom_site_aniso_label
_atom_site_aniso_U_11
_atom_site_aniso_U_22
_atom_site_aniso_U_33
_atom_site_aniso_U_23
_atom_site_aniso_U_13
_atom_site_aniso_U_12
P1 0.045(3) 0.032(2) 0.025(2) -0.0023(18) -0.0009(19) -0.0054(18)
P2 0.035(2) 0.039(2) 0.028(3) 0.0033(18) 0.0029(18) -0.0011(18)
P3 0.036(2) 0.028(2) 0.037(3) -0.0003(18) -0.0028(19) -0.0001(17)
Al1 0.022(2) 0.014(2) 0.009(2) 0.0016(15) -0.0033(16) 0.0008(16)
Al2 0.012(2) 0.021(2) 0.023(3) 0.0033(18) 0.0006(17) 0.0008(15)
Al3 0.020(2) 0.026(2) 0.004(2) -0.0010(16) -0.0031(16) -0.0021(16)
O1 0.040(7) 0.049(7) 0.033(7) 0.013(5) 0.007(5) -0.003(5)
O2 0.030(6) 0.041(6) 0.023(6) 0.003(5) -0.003(4) -0.009(4)
O3 0.034(6) 0.053(7) 0.012(6) 0.005(5) -0.008(4) -0.001(5)
O4 0.018(5) 0.034(6) 0.052(8) 0.001(5) -0.006(5) 0.000(4)
O5 0.015(5) 0.052(7) 0.032(7) 0.001(5) -0.003(4) 0.000(4)
O6 0.053(7) 0.020(5) 0.026(7) 0.002(4) -0.002(5) -0.004(5)
O7 0.034(6) 0.041(6) 0.032(7) 0.001(5) 0.001(5) 0.006(5)
O8 0.037(6) 0.042(6) 0.030(7) -0.006(5) 0.006(5) 0.013(5)
O9 0.031(6) 0.045(6) 0.021(6) 0.006(5) -0.010(4) -0.010(5)
O10 0.046(7) 0.045(6) 0.015(6) 0.006(5) -0.004(5) -0.011(5)
O11 0.032(6) 0.035(6) 0.023(6) 0.004(4) -0.003(4) 0.002(4)
O12 0.038(6) 0.035(6) 0.031(6) -0.007(5) 0.008(5) 0.020(5)

loop_
_atom_type_symbol
_atom_type_description
_atom_type_scat_dispersion_real
_atom_type_scat_dispersion_imag
_atom_type_scat_source
C C 0.0033 0.0016 'International Tables Vol C Tables 4.2.6.8 and 6.1.1.4'
H H 0.0000 0.0000 'International Tables Vol C Tables 4.2.6.8 and 6.1.1.4'
N N 0.0061 0.0033 'International Tables Vol C Tables 4.2.6.8 and 6.1.1.4'
O O 0.0106 0.0060 'International Tables Vol C Tables 4.2.6.8 and 6.1.1.4'
Al Al 0.0645 0.0514 'International Tables Vol C Tables 4.2.6.8 and 6.1.1.4'
P P 0.1023 0.0942 'International Tables Vol C Tables 4.2.6.8 and 6.1.1.4'
Cu Cu 0.3201 1.2651 'International Tables Vol C Tables 4.2.6.8 and 6.1.1.4'

loop_
_geom_angle_atom_site_label_1
_geom_angle_atom_site_label_2
_geom_angle_atom_site_label_3
_geom_angle
_geom_angle_site_symmetry_1
_geom_angle_site_symmetry_3
O11 P1 O12 111.9(5) . .
O11 P1 O9 109.1(5) . .
O12 P1 O9 111.0(5) . .
O11 P1 O10 107.3(5) . .
O12 P1 O10 109.2(5) . .
O9 P1 O10 108.1(5) . .
O1 P2 O6 109.7(5) . 8_655
O1 P2 O8 110.0(5) . .
O6 P2 O8 109.4(5) 8_655 .
O1 P2 O3 112.3(5) . 5_655
O6 P2 O3 105.1(5) 8_655 5_655
O8 P2 O3 110.2(5) . 5_655
O5 P3 O4 106.7(5) 6_665 5_655
O5 P3 O2 110.3(5) 6_665 .
O4 P3 O2 111.2(5) 5_655 .
O5 P3 O7 109.7(5) 6_665 5_655
O4 P3 O7 110.0(5) 5_655 5_655
O2 P3 O7 108.9(5) . 5_655
O11 Al1 O6 108.2(6) . .
O11 Al1 O8 109.6(6) . .
O6 Al1 O8 108.0(6) . .
O11 Al1 O2 109.0(5) . .
O6 Al1 O2 110.5(6) . .
O8 Al1 O2 111.5(6) . .
O5 Al2 O4 109.0(5) . .
O5 Al2 O12 107.5(6) . .
O4 Al2 O12 110.5(6) . .
O5 Al2 O1 110.2(6) . .
O4 Al2 O1 109.8(6) . .
O12 Al2 O1 109.9(6) . .
O10 Al3 O3 106.5(6) 5_656 .
O10 Al3 O9 109.6(6) 5_656 .
O3 Al3 O9 107.9(6) . .
O10 Al3 O7 109.0(6) 5_656 .
O3 Al3 O7 112.0(6) . .
O9 Al3 O7 111.7(6) . .
Al2 O1 P2 146.5(8) . .
Al1 O2 P3 146.3(7) . .
Al3 O3 P2 147.9(7) . 5_655
Al2 O4 P3 145.9(6) . 5_655
Al2 O5 P3 149.1(7) . 8_655
Al1 O6 P2 149.6(7) . 6_665
Al3 O7 P3 147.7(7) . 5_655
Al1 O8 P2 148.1(7) . .
Al3 O9 P1 149.6(7) . .
Al3 O10 P1 144.7(7) 5_656 .
Al1 O11 P1 148.5(7) . .
Al2 O12 P1 147.5(7) . .
C13 N2 C13 104.6(17) 3_655 8_656
C13 N2 C13 104.6(18) 3_655 6_666
C13 N2 C13 120(4) 8_656 6_666
C13 N2 C13 120(4) 3_655 .
C13 N2 C13 104.6(18) 8_656 .
C13 N2 C13 104.6(17) 6_666 .
C13 N2 C11 65(3) 3_655 6_666
C13 N2 C11 169(3) 8_656 6_666
C13 N2 C11 68(3) 6_666 6_666
C13 N2 C11 80(3) . 6_666
C13 N2 C11 68(3) 3_655 3_655
C13 N2 C11 65(3) 8_656 3_655
C13 N2 C11 80(3) 6_666 3_655
C13 N2 C11 169(3) . 3_655
C11 N2 C11 111(2) 6_666 3_655
C13 N2 C11 80(3) 3_655 8_656
C13 N2 C11 68(3) 8_656 8_656
C13 N2 C11 169(3) 6_666 8_656
C13 N2 C11 65(3) . 8_656
C11 N2 C11 106(4) 6_666 8_656
C11 N2 C11 111(2) 3_655 8_656
C13 N2 C11 169(3) 3_655 .
C13 N2 C11 80(3) 8_656 .
C13 N2 C11 65(3) 6_666 .
C13 N2 C11 68(3) . .
C11 N2 C11 111(2) 6_666 .
C11 N2 C11 106(4) 3_655 .
C11 N2 C11 111(2) 8_656 .
C12 C11 N2 115(3) . .
C12 C11 C13 60(3) . 6_666
N2 C11 C13 58(3) . 6_666
C12 C11 C13 141(4) . .
N2 C11 C13 56(2) . .
C13 C11 C13 93(4) 6_666 .
C12 C11 C13 124(4) . 8_656
N2 C11 C13 50(2) . 8_656
C13 C11 C13 94(3) 6_666 8_656
C13 C11 C13 82(3) . 8_656
C11 C12 C13 64(3) . 6_666
N2 C13 C12 112(3) . 8_656
N2 C13 C11 58(3) . 8_656
C12 C13 C11 56(3) 8_656 8_656
N2 C13 C11 56(2) . .
C12 C13 C11 146(4) 8_656 .
C11 C13 C11 98(4) 8_656 .
N2 C13 C11 50(2) . 6_666
C12 C13 C11 111(3) 8_656 6_666
C11 C13 C11 85(3) 8_656 6_666
C11 C13 C11 87(3) . 6_666
N1 Cu1 N1 89(4) 4 .
N1 Cu1 N1 89(4) 4 3
N1 Cu1 N1 162(10) . 3
N1 Cu1 N1 162(10) 4 2
N1 Cu1 N1 89(4) . 2
N1 Cu1 N1 89(4) 3 2

loop_
_geom_bond_atom_site_label_1
_geom_bond_atom_site_label_2
_geom_bond_distance
_geom_bond_site_symmetry_2
P1 O11 1.694(10) .
P1 O12 1.720(9) .
P1 O9 1.739(10) .
P1 O10 1.748(11) .
P2 O1 1.699(11) .
P2 O6 1.719(10) 8_655
P2 O8 1.728(10) .
P2 O3 1.735(10) 5_655
P3 O5 1.725(10) 6_665
P3 O4 1.735(10) 5_655
P3 O2 1.736(11) .
P3 O7 1.743(11) 5_655
Al1 O11 1.543(10) .
Al1 O6 1.546(10) .
Al1 O8 1.548(10) .
Al1 O2 1.549(10) .
Al2 O5 1.545(9) .
Al2 O4 1.548(10) .
Al2 O12 1.568(10) .
Al2 O1 1.570(11) .
Al3 O10 1.522(11) 5_656
Al3 O3 1.536(10) .
Al3 O9 1.539(10) .
Al3 O7 1.547(10) .
O3 P2 1.735(10) 5_655
O4 P3 1.735(10) 5_655
O5 P3 1.725(10) 8_655
O6 P2 1.719(10) 6_665
O7 P3 1.743(11) 5_655
O10 Al3 1.522(11) 5_656
N2 C13 1.55(5) 3_655
N2 C13 1.55(5) 8_656
N2 C13 1.55(5) 6_666
N2 C13 1.55(5) .
N2 C11 1.55(5) 6_666
N2 C11 1.55(5) 3_655
N2 C11 1.55(5) 8_656
N2 C11 1.55(5) .
C11 C12 1.53(6) .
C11 C13 1.66(7) 6_666
C11 C13 1.72(7) .
C11 C13 1.99(7) 8_656
C12 C13 1.59(6) 6_666
C13 C12 1.59(6) 8_656
C13 C11 1.66(7) 8_656
C13 C11 1.99(7) 6_666
Cu1 N1 2.23(8) 4
Cu1 N1 2.23(8) .
Cu1 N1 2.23(8) 3
Cu1 N1 2.23(8) 2
